data_7046646
loop_
_publ_author_name
'Loibl, Antonia'
'Oschmann, Wiebke'
'Vogler, Maria'
'Pidko, Evgeny A.'
'Weber, Manuela'
'Wiecko, Jelena'
'M\"uller, Christian'

_publ_section_title
;
 Substituent effects in pyridyl-functionalized pyrylium salts, pyridines
 and \l<sup>3</sup>,\s<sup>2</sup>-phosphinines: a fundamental and
 systematic study.
;
_journal_issue 28
_journal_name_full 'Dalton transactions (Cambridge, England : 2003)'
_journal_page_first 9355
_journal_page_last 9366
_journal_paper_doi 10.1039/c8dt01441h
_journal_volume 47
_journal_year 2018
_chemical_absolute_configuration rmad
_chemical_formula_moiety 'C26 H15 F N O4 P W'
_chemical_formula_sum 'C26 H15 F N O4 P W'
_chemical_formula_weight 639.21
_chemical_name_systematic
;
 AL70
;
_space_group_crystal_system orthorhombic
_space_group_IT_number 33
_space_group_name_Hall 'P 2c -2n'
_space_group_name_H-M_alt 'P n a 21'
_symmetry_space_group_name_Hall 'P 2c -2n'
_symmetry_space_group_name_H-M 'P n a 21'
_atom_sites_solution_hydrogens geom
_audit_creation_method SHELXL-2013
_audit_update_record
;
2017-04-03 deposited with the CCDC.
2018-06-07 downloaded from the CCDC.
;
_cell_angle_alpha 90
_cell_angle_beta 90
_cell_angle_gamma 90
_cell_formula_units_Z 4
_cell_length_a 16.3244(17)
_cell_length_b 18.5970(12)
_cell_length_c 7.2964(5)
_cell_measurement_reflns_used 8849
_cell_measurement_temperature 200(2)
_cell_measurement_theta_max 29.57
_cell_measurement_theta_min 3.25
_cell_volume 2215.1(3)
_computing_cell_refinement 'STOE X-AREA'
_computing_data_collection 'STOE X-AREA'
_computing_data_reduction 'STOE X-RED'
_computing_molecular_graphics 'Diamond 2.1e'
_computing_publication_material 'X-STEP32, Microsoft Word'
_computing_structure_refinement 'SHELXL-2013 (Sheldrick, 2013)'
_computing_structure_solution 'SHELXL-2013 (Sheldrick, 2013)'
_diffrn_ambient_temperature 200(2)
_diffrn_detector_area_resol_mean 6.67
_diffrn_measured_fraction_theta_full 0.997
_diffrn_measured_fraction_theta_max 0.989
_diffrn_measurement_device_type 'STOE IPDS 2T'
_diffrn_measurement_method 'rotation method'
_diffrn_radiation_type MoK\a
_diffrn_radiation_wavelength 0.71073
_diffrn_reflns_av_R_equivalents 0.0417
_diffrn_reflns_av_unetI/netI 0.0515
_diffrn_reflns_Laue_measured_fraction_full 0.997
_diffrn_reflns_Laue_measured_fraction_max 0.989
_diffrn_reflns_limit_h_max 22
_diffrn_reflns_limit_h_min -18
_diffrn_reflns_limit_k_max 25
_diffrn_reflns_limit_k_min -21
_diffrn_reflns_limit_l_max 9
_diffrn_reflns_limit_l_min -8
_diffrn_reflns_number 10058
_diffrn_reflns_point_group_measured_fraction_full 0.998
_diffrn_reflns_point_group_measured_fraction_max 0.990
_diffrn_reflns_theta_full 25.242
_diffrn_reflns_theta_max 29.249
_diffrn_reflns_theta_min 3.249
_diffrn_source 'sealed X-ray tube, 12 x 0.4 mm long-fine focus'
_exptl_absorpt_coefficient_mu 5.331
_exptl_absorpt_correction_T_max 0.8415
_exptl_absorpt_correction_T_min 0.4131
_exptl_absorpt_correction_type integration
_exptl_absorpt_process_details 'STOE X-RED & X-SHAPE'
_exptl_crystal_colour orange
_exptl_crystal_density_diffrn 1.917
_exptl_crystal_description needle
_exptl_crystal_F_000 1232
_exptl_crystal_size_max 0.380
_exptl_crystal_size_mid 0.040
_exptl_crystal_size_min 0.040
_refine_diff_density_max 1.145
_refine_diff_density_min -1.175
_refine_diff_density_rms 0.162
_refine_ls_abs_structure_details
;
 Refined as an inversion twin.
;
_refine_ls_abs_structure_Flack -0.01(2)
_refine_ls_extinction_coef 0.0054(4)
_refine_ls_extinction_expression Fc^*^=kFc[1+0.001xFc^2^\l^3^/sin(2\q)]^-1/4^
_refine_ls_extinction_method SHELXL
_refine_ls_goodness_of_fit_ref 0.949
_refine_ls_hydrogen_treatment constr
_refine_ls_matrix_type full
_refine_ls_number_parameters 309
_refine_ls_number_reflns 5235
_refine_ls_number_restraints 1
_refine_ls_restrained_S_all 0.949
_refine_ls_R_factor_all 0.0618
_refine_ls_R_factor_gt 0.0412
_refine_ls_shift/su_max 0.000
_refine_ls_shift/su_mean 0.000
_refine_ls_structure_factor_coef Fsqd
_refine_ls_weighting_details 'w=1/[\s^2^(Fo^2^)+(0.0624P)^2^] where P=(Fo^2^+2Fc^2^)/3'
_refine_ls_weighting_scheme calc
_refine_ls_wR_factor_gt 0.0949
_refine_ls_wR_factor_ref 0.1020
_reflns_Friedel_coverage 0.862
_reflns_Friedel_fraction_full 0.999
_reflns_Friedel_fraction_max 0.990
_reflns_number_gt 3832
_reflns_number_total 5235
_reflns_threshold_expression 'I > 2\s(I)'
_cod_data_source_file c8dt01441h2.cif
_cod_data_source_block shelx
_cod_depositor_comments 'Adding full bibliography for 7046645--7046658.cif.'
_cod_database_code 7046646
_shelx_space_group_comment
;
The symmetry employed for this shelxl refinement is uniquely defined
by the following loop, which should always be used as a source of
symmetry information in preference to the above space-group names.
They are only intended as comments.
;

loop_
_space_group_symop_operation_xyz
'x, y, z'
'-x, -y, z+1/2'
'-x+1/2, y+1/2, z+1/2'
'x+1/2, -y+1/2, z'

loop_
_atom_site_label
_atom_site_type_symbol
_atom_site_fract_x
_atom_site_fract_y
_atom_site_fract_z
_atom_site_U_iso_or_equiv
_atom_site_adp_type
_atom_site_occupancy
_atom_site_site_symmetry_order
_atom_site_calc_flag
_atom_site_refinement_flags_posn
_atom_site_refinement_flags_adp
C1 C 0.3285(6) 0.1001(6) 0.2617(12) 0.033(3) Uani 1 1 d . .
C2 C 0.3817(6) 0.0448(5) 0.2683(16) 0.031(2) Uani 1 1 d . .
H2 H 0.3621 -0.0002 0.2344 0.038 Uiso 1 1 calc R U
C3 C 0.4657(6) 0.0492(5) 0.3226(16) 0.029(2) Uani 1 1 d . .
C4 C 0.5018(6) 0.1140(6) 0.3759(15) 0.032(2) Uani 1 1 d . .
H4 H 0.5561 0.1125 0.4145 0.039 Uiso 1 1 calc R U
C5 C 0.4637(7) 0.1791(6) 0.3758(16) 0.035(2) Uani 1 1 d . .
C6 C 0.4995(7) 0.2471(6) 0.4437(14) 0.033(2) Uani 1 1 d . .
C7 C 0.5756(7) 0.2471(7) 0.5266(17) 0.040(2) Uani 1 1 d . .
H7 H 0.6042 0.2041 0.5388 0.047 Uiso 1 1 calc R U
C8 C 0.6098(7) 0.3099(7) 0.592(2) 0.045(3) Uani 1 1 d . .
H8 H 0.6608 0.3098 0.6482 0.054 Uiso 1 1 calc R U
C9 C 0.5665(8) 0.3724(7) 0.5700(18) 0.041(3) Uani 1 1 d . .
H9 H 0.5879 0.4159 0.6107 0.050 Uiso 1 1 calc R U
C10 C 0.4906(8) 0.3698(6) 0.4873(17) 0.042(3) Uani 1 1 d . .
H10 H 0.4611 0.4124 0.4766 0.050 Uiso 1 1 calc R U
C11 C 0.2421(6) 0.0870(6) 0.2100(14) 0.031(2) Uani 1 1 d . .
C12 C 0.1960(7) 0.1352(7) 0.1070(16) 0.036(2) Uani 1 1 d . .
H12 H 0.2204 0.1775 0.0665 0.044 Uiso 1 1 calc R U
C13 C 0.1148(7) 0.1219(7) 0.0630(16) 0.036(2) Uani 1 1 d . .
H13 H 0.0843 0.1546 -0.0052 0.043 Uiso 1 1 calc R U
C14 C 0.0808(7) 0.0580(7) 0.1247(17) 0.039(2) Uani 1 1 d . .
C15 C 0.1232(7) 0.0093(6) 0.2312(17) 0.040(3) Uani 1 1 d . .
H15 H 0.0985 -0.0325 0.2739 0.048 Uiso 1 1 calc R U
C16 C 0.2029(6) 0.0250(5) 0.271(2) 0.033(3) Uani 1 1 d . .
H16 H 0.2324 -0.0072 0.3433 0.040 Uiso 1 1 calc R U
C17 C 0.5179(6) -0.0173(5) 0.3225(15) 0.028(2) Uani 1 1 d . .
C18 C 0.4841(7) -0.0836(6) 0.3702(15) 0.037(2) Uani 1 1 d . .
H18 H 0.4292 -0.0861 0.4041 0.044 Uiso 1 1 calc R U
C19 C 0.5304(7) -0.1456(6) 0.3678(16) 0.038(2) Uani 1 1 d . .
H19 H 0.5068 -0.1892 0.4012 0.046 Uiso 1 1 calc R U
C20 C 0.6114(7) -0.1431(6) 0.316(2) 0.039(3) Uani 1 1 d . .
H20 H 0.6426 -0.1850 0.3153 0.047 Uiso 1 1 calc R U
C21 C 0.6467(7) -0.0779(6) 0.2655(16) 0.038(3) Uani 1 1 d . .
H21 H 0.7012 -0.0761 0.2288 0.045 Uiso 1 1 calc R U
C22 C 0.5994(6) -0.0153(6) 0.270(2) 0.037(3) Uani 1 1 d . .
H22 H 0.6230 0.0284 0.2376 0.044 Uiso 1 1 calc R U
C23 C 0.3788(7) 0.3200(7) 0.0373(15) 0.037(2) Uani 1 1 d . .
C24 C 0.3276(6) 0.4235(5) 0.277(4) 0.041(3) Uani 1 1 d . .
C25 C 0.2748(7) 0.3285(8) 0.5436(18) 0.045(3) Uani 1 1 d . .
C26 C 0.2180(6) 0.3151(6) 0.1777(17) 0.036(2) Uani 1 1 d . .
O1 O 0.4069(6) 0.3244(5) -0.1054(13) 0.052(2) Uani 1 1 d . .
O2 O 0.3254(5) 0.4842(5) 0.2558(16) 0.053(3) Uani 1 1 d . .
O3 O 0.2427(7) 0.3397(7) 0.6810(15) 0.073(3) Uani 1 1 d . .
O4 O 0.1546(6) 0.3142(5) 0.1134(16) 0.055(3) Uani 1 1 d . .
F1 F 0.0015(4) 0.0447(5) 0.0814(12) 0.057(2) Uani 1 1 d . .
P1 P 0.35929(16) 0.18822(14) 0.3155(6) 0.0320(7) Uani 1 1 d . .
W1 W 0.32820(2) 0.31679(2) 0.29305(8) 0.03262(13) Uani 1 1 d . .
N2 N 0.4566(6) 0.3088(5) 0.4207(14) 0.035(2) Uani 1 1 d . .

loop_
_atom_site_aniso_label
_atom_site_aniso_U_11
_atom_site_aniso_U_22
_atom_site_aniso_U_33
_atom_site_aniso_U_23
_atom_site_aniso_U_13
_atom_site_aniso_U_12
C1 0.031(4) 0.047(6) 0.020(7) 0.004(4) -0.002(4) -0.004(4)
C2 0.052(5) 0.020(4) 0.022(7) -0.004(4) 0.006(4) -0.006(4)
C3 0.038(5) 0.033(4) 0.018(7) 0.002(4) -0.005(4) -0.003(4)
C4 0.029(5) 0.037(6) 0.031(5) -0.002(5) 0.000(4) 0.005(4)
C5 0.043(6) 0.024(5) 0.037(5) 0.002(5) -0.014(4) 0.001(5)
C6 0.035(5) 0.033(5) 0.031(5) -0.001(5) 0.000(4) -0.004(4)
C7 0.034(5) 0.035(6) 0.050(7) -0.005(6) -0.004(5) -0.001(4)
C8 0.035(6) 0.040(7) 0.059(8) -0.007(6) -0.008(5) -0.002(5)
C9 0.040(6) 0.036(6) 0.049(7) -0.001(6) -0.006(5) -0.010(5)
C10 0.051(7) 0.029(6) 0.045(6) 0.003(5) 0.004(5) -0.003(5)
C11 0.034(5) 0.029(5) 0.031(5) -0.002(4) -0.001(4) -0.002(4)
C12 0.041(6) 0.034(6) 0.035(6) -0.003(5) -0.004(4) -0.002(5)
C13 0.033(6) 0.034(6) 0.042(6) -0.004(5) -0.002(5) 0.006(5)
C14 0.032(5) 0.038(6) 0.046(6) -0.003(5) -0.006(5) -0.003(5)
C15 0.037(5) 0.032(6) 0.050(7) 0.001(5) -0.001(4) -0.009(4)
C16 0.038(4) 0.029(4) 0.033(8) -0.003(5) -0.001(5) -0.002(3)
C17 0.035(4) 0.030(4) 0.018(7) -0.001(4) 0.003(4) 0.002(3)
C18 0.038(5) 0.034(5) 0.038(5) 0.002(5) -0.001(4) 0.002(5)
C19 0.048(6) 0.028(5) 0.039(5) 0.005(4) -0.004(5) -0.002(5)
C20 0.052(6) 0.031(5) 0.033(8) 0.001(6) -0.004(6) 0.008(4)
C21 0.038(5) 0.046(6) 0.030(8) 0.000(5) 0.004(4) 0.004(4)
C22 0.041(5) 0.034(5) 0.036(9) 0.004(5) 0.002(5) -0.001(4)
C23 0.041(6) 0.041(6) 0.027(5) 0.000(5) 0.008(4) 0.003(5)
C24 0.042(5) 0.028(4) 0.054(10) 0.008(8) -0.002(8) 0.003(4)
C25 0.036(6) 0.059(9) 0.041(7) -0.011(6) 0.006(5) -0.007(5)
C26 0.024(5) 0.039(6) 0.045(6) -0.001(6) -0.010(4) -0.001(4)
O1 0.059(6) 0.046(5) 0.050(5) 0.000(4) 0.002(4) 0.000(4)
O2 0.056(5) 0.036(4) 0.067(10) 0.005(4) -0.002(5) 0.005(4)
O3 0.053(6) 0.111(9) 0.055(6) -0.019(6) 0.007(5) -0.009(6)
O4 0.050(5) 0.051(6) 0.065(6) 0.004(5) -0.011(4) 0.008(4)
F1 0.032(3) 0.055(5) 0.083(6) -0.005(4) -0.013(4) -0.005(3)
P1 0.0345(10) 0.0288(11) 0.033(2) 0.0013(17) -0.0027(12) -0.0022(9)
W1 0.03329(18) 0.02725(18) 0.0373(2) 0.0008(5) -0.0014(4) 0.00043(15)
N2 0.039(5) 0.025(4) 0.040(5) -0.001(4) -0.004(4) -0.002(4)

loop_
_atom_type_symbol
_atom_type_description
_atom_type_scat_dispersion_real
_atom_type_scat_dispersion_imag
_atom_type_scat_source
C C 0.0033 0.0016 'International Tables Vol C Tables 4.2.6.8 and 6.1.1.4'
H H 0.0000 0.0000 'International Tables Vol C Tables 4.2.6.8 and 6.1.1.4'
O O 0.0106 0.0060 'International Tables Vol C Tables 4.2.6.8 and 6.1.1.4'
F F 0.0171 0.0103 'International Tables Vol C Tables 4.2.6.8 and 6.1.1.4'
P P 0.1023 0.0942 'International Tables Vol C Tables 4.2.6.8 and 6.1.1.4'
W W -0.8490 6.8722 'International Tables Vol C Tables 4.2.6.8 and 6.1.1.4'
N N 0.0061 0.0033 'International Tables Vol C Tables 4.2.6.8 and 6.1.1.4'

loop_
_exptl_crystal_face_index_h
_exptl_crystal_face_index_k
_exptl_crystal_face_index_l
_exptl_crystal_face_perp_dist
-12 -2 7 0.2230
29 6 -2 0.1600
0 1 14 0.0130
1 -1 -18 0.0320
0 -11 1 0.0110
0 11 -1 0.0300
-1 -2 -25 0.0260

loop_
_geom_angle_atom_site_label_1
_geom_angle_atom_site_label_2
_geom_angle_atom_site_label_3
_geom_angle
C2 C1 C11 119.9(10)
C2 C1 P1 121.2(8)
C11 C1 P1 118.8(8)
C1 C2 C3 125.8(10)
C1 C2 H2 117.1
C3 C2 H2 117.1
C4 C3 C2 122.1(9)
C4 C3 C17 118.1(9)
C2 C3 C17 119.8(9)
C5 C4 C3 125.1(10)
C5 C4 H4 117.5
C3 C4 H4 117.5
C4 C5 C6 125.5(10)
C4 C5 P1 121.8(8)
C6 C5 P1 112.4(8)
N2 C6 C7 121.3(10)
N2 C6 C5 118.7(9)
C7 C6 C5 120.0(10)
C8 C7 C6 120.9(12)
C8 C7 H7 119.5
C6 C7 H7 119.5
C9 C8 C7 118.1(12)
C9 C8 H8 121.0
C7 C8 H8 121.0
C8 C9 C10 119.0(12)
C8 C9 H9 120.5
C10 C9 H9 120.5
N2 C10 C9 123.7(12)
N2 C10 H10 118.2
C9 C10 H10 118.2
C12 C11 C16 117.3(10)
C12 C11 C1 123.2(10)
C16 C11 C1 119.4(10)
C13 C12 C11 121.8(11)
C13 C12 H12 119.1
C11 C12 H12 119.1
C14 C13 C12 117.4(11)
C14 C13 H13 121.3
C12 C13 H13 121.3
F1 C14 C15 119.4(11)
F1 C14 C13 117.6(11)
C15 C14 C13 123.0(10)
C16 C15 C14 117.3(10)
C16 C15 H15 121.3
C14 C15 H15 121.3
C15 C16 C11 123.0(11)
C15 C16 H16 118.5
C11 C16 H16 118.5
C22 C17 C18 118.2(9)
C22 C17 C3 121.6(9)
C18 C17 C3 120.2(9)
C19 C18 C17 121.3(10)
C19 C18 H18 119.4
C17 C18 H18 119.4
C20 C19 C18 120.2(11)
C20 C19 H19 119.9
C18 C19 H19 119.9
C19 C20 C21 120.0(10)
C19 C20 H20 120.0
C21 C20 H20 120.0
C20 C21 C22 119.4(10)
C20 C21 H21 120.3
C22 C21 H21 120.3
C17 C22 C21 121.0(10)
C17 C22 H22 119.5
C21 C22 H22 119.5
O1 C23 W1 177.5(11)
O2 C24 W1 175(2)
O3 C25 W1 175.2(14)
O4 C26 W1 179.3(12)
C1 P1 C5 104.0(5)
C1 P1 W1 146.6(4)
C5 P1 W1 108.1(4)
C26 W1 C24 89.2(5)
C26 W1 C25 89.7(5)
C24 W1 C25 86.8(8)
C26 W1 C23 88.8(5)
C24 W1 C23 85.4(8)
C25 W1 C23 172.0(5)
C26 W1 N2 175.3(4)
C24 W1 N2 95.3(5)
C25 W1 N2 91.9(4)
C23 W1 N2 90.2(4)
C26 W1 P1 101.6(4)
C24 W1 P1 168.3(3)
C25 W1 P1 97.6(4)
C23 W1 P1 90.3(4)
N2 W1 P1 73.8(2)
C10 N2 C6 117.0(10)
C10 N2 W1 117.7(8)
C6 N2 W1 125.1(7)

loop_
_geom_bond_atom_site_label_1
_geom_bond_atom_site_label_2
_geom_bond_distance
C1 C2 1.347(14)
C1 C11 1.480(14)
C1 P1 1.759(11)
C2 C3 1.430(14)
C2 H2 0.9300
C3 C4 1.397(14)
C3 C17 1.500(13)
C4 C5 1.361(15)
C4 H4 0.9300
C5 C6 1.479(15)
C5 P1 1.769(11)
C6 N2 1.355(14)
C6 C7 1.383(15)
C7 C8 1.379(16)
C7 H7 0.9300
C8 C9 1.370(18)
C8 H8 0.9300
C9 C10 1.379(18)
C9 H9 0.9300
C10 N2 1.352(15)
C10 H10 0.9300
C11 C12 1.390(15)
C11 C16 1.393(14)
C12 C13 1.386(17)
C12 H12 0.9300
C13 C14 1.386(17)
C13 H13 0.9300
C14 F1 1.355(12)
C14 C15 1.380(16)
C15 C16 1.365(15)
C15 H15 0.9300
C16 H16 0.9300
C17 C22 1.384(15)
C17 C18 1.397(14)
C18 C19 1.379(16)
C18 H18 0.9300
C19 C20 1.375(17)
C19 H19 0.9300
C20 C21 1.392(16)
C20 H20 0.9300
C21 C22 1.399(15)
C21 H21 0.9300
C22 H22 0.9300
C23 O1 1.140(14)
C23 W1 2.042(11)
C24 O2 1.141(13)
C24 W1 1.988(10)
C25 O3 1.150(16)
C25 W1 2.037(12)
C26 O4 1.137(14)
C26 W1 1.986(10)
P1 W1 2.450(3)
W1 N2 2.299(10)

loop_
_geom_torsion_atom_site_label_1
_geom_torsion_atom_site_label_2
_geom_torsion_atom_site_label_3
_geom_torsion_atom_site_label_4
_geom_torsion
C11 C1 C2 C3 -177.4(10)
P1 C1 C2 C3 2.0(16)
C1 C2 C3 C4 -0.1(18)
C1 C2 C3 C17 -179.8(10)
C2 C3 C4 C5 -2.6(18)
C17 C3 C4 C5 177.1(11)
C3 C4 C5 C6 175.6(11)
C3 C4 C5 P1 3.0(17)
C4 C5 C6 N2 174.6(11)
P1 C5 C6 N2 -12.2(14)
C4 C5 C6 C7 -4.5(18)
P1 C5 C6 C7 168.7(9)
N2 C6 C7 C8 1.2(19)
C5 C6 C7 C8 -179.7(12)
C6 C7 C8 C9 -1(2)
C7 C8 C9 C10 1(2)
C8 C9 C10 N2 -2(2)
C2 C1 C11 C12 -144.0(11)
P1 C1 C11 C12 36.5(13)
C2 C1 C11 C16 38.4(15)
P1 C1 C11 C16 -141.1(10)
C16 C11 C12 C13 -1.4(17)
C1 C11 C12 C13 -179.0(10)
C11 C12 C13 C14 -0.4(17)
C12 C13 C14 F1 -179.8(10)
C12 C13 C14 C15 2.2(18)
F1 C14 C15 C16 -180.0(11)
C13 C14 C15 C16 -1.9(19)
C14 C15 C16 C11 0(2)
C12 C11 C16 C15 1.7(19)
C1 C11 C16 C15 179.4(11)
C4 C3 C17 C22 -37.2(17)
C2 C3 C17 C22 142.5(12)
C4 C3 C17 C18 144.9(11)
C2 C3 C17 C18 -35.4(16)
C22 C17 C18 C19 0.8(17)
C3 C17 C18 C19 178.8(11)
C17 C18 C19 C20 -0.6(18)
C18 C19 C20 C21 0(2)
C19 C20 C21 C22 1(2)
C18 C17 C22 C21 -0.1(19)
C3 C17 C22 C21 -178.1(11)
C20 C21 C22 C17 -1(2)
C2 C1 P1 C5 -1.4(10)
C11 C1 P1 C5 178.1(8)
C2 C1 P1 W1 162.3(7)
C11 C1 P1 W1 -18.3(12)
C4 C5 P1 C1 -0.9(11)
C6 C5 P1 C1 -174.4(8)
C4 C5 P1 W1 -171.6(9)
C6 C5 P1 W1 14.9(9)
C9 C10 N2 C6 2.3(18)
C9 C10 N2 W1 178.8(10)
C7 C6 N2 C10 -2.0(17)
C5 C6 N2 C10 178.9(10)
C7 C6 N2 W1 -178.2(8)
C5 C6 N2 W1 2.7(15)
